data_2104329
loop_
_publ_author_name
'Ivashevskaya, Svetlana N.'
'van de Streek, Jacco'
'Djanhan, Juste E.'
'Br\"uning, J\"urgen'
'Alig, Edith'
'Bolte, Michael'
'Schmidt, Martin U.'
'Blaschka, Peter'
'H\"offken, Hans Wolfgang'
'Erk, Peter'

_publ_section_title
;
 Structure determination of seven phases and solvates of Pigment Yellow
 183 and Pigment Yellow 191 from X-ray powder and single-crystal data
;
_journal_coeditor_code OG5036
_journal_issue 2
_journal_name_full 'Acta Crystallographica Section B'
_journal_page_first 212
_journal_page_last 222
_journal_paper_doi 10.1107/S0108768109001827
_journal_volume 65
_journal_year 2009
_chemical_formula_moiety 'C17 H19 Ca Cl N4 O10 S2'
_chemical_formula_structural '(C17 H13 Ca Cl N4 O7 S2) (H2 O1)3'
_chemical_formula_sum 'C17 H19 Ca Cl N4 O10 S2'
_chemical_formula_weight 579.03
_chemical_name_common 'Pigment Yellow 191, beta-phase'
_chemical_name_systematic ' ?'
_space_group_IT_number 2
_symmetry_cell_setting triclinic
_symmetry_space_group_name_Hall '-P 1'
_symmetry_space_group_name_H-M 'P -1'
_cell_angle_alpha 85.6770(10)
_cell_angle_beta 86.3920(10)
_cell_angle_gamma 75.7830(10)
_cell_formula_units_Z 2
_cell_length_a 6.01400(10)
_cell_length_b 10.8169(2)
_cell_length_c 18.0938(3)
_cell_measurement_temperature 293(2)
_cell_volume 1136.55(3)
_computing_cell_refinement 'TOPAS (A.A.Coelho, 2006)'
_computing_data_collection 'STOE WINXPOW (STOE & CIE GmbH, 2004)'
_computing_data_reduction 'DASH (W.I.F.David et al., 2006)'
_computing_molecular_graphics 'Mercury (Macrea et al., 2006)'
_computing_publication_material '  DASH, TOPAS, Mercury'
_computing_structure_refinement 'TOPAS (A.A.Coelho, 2006)'
_computing_structure_solution 'DASH (W.I.F.David et al., 2006)'
_diffrn_ambient_temperature 293(2)
_diffrn_measurement_method \q/2\q
_diffrn_radiation_type synchrotron
_diffrn_radiation_wavelength 0.649819
_diffrn_reflns_number 1299
_exptl_absorpt_coefficient_mu 0.518
_exptl_absorpt_correction_type none
_exptl_crystal_density_diffrn 1.692
_exptl_crystal_density_method 'not measured'
_exptl_crystal_F_000 596
_refine_ls_extinction_method none
_refine_ls_goodness_of_fit_all 0.769
_refine_ls_hydrogen_treatment noref
_refine_ls_matrix_type fullcycle
_refine_ls_number_constraints 0
_refine_ls_number_parameters 207
_refine_ls_number_restraints 126
_refine_ls_structure_factor_coef Inet
_refine_ls_weighting_details w=1/\s[Y~obs~]^2^
_refine_ls_weighting_scheme sigma
_cod_data_source_file og5036.cif
_cod_data_source_block PY191beta
_cod_database_code 2104329

loop_
_symmetry_equiv_pos_as_xyz
'x, y, z'
'-x, -y, -z'

loop_
_atom_site_type_symbol
_atom_site_label
_atom_site_fract_x
_atom_site_fract_y
_atom_site_fract_z
_atom_site_occupancy
C C1 -0.0178(8) 0.7603(4) -0.6354(3) 1
N N2 0.1250(10) 0.8335(6) -0.6389(4) 1
C C3 -0.1347(7) 0.7208(4) -0.6947(3) 1
C C4 -0.0965(8) 0.6984(4) -0.5689(3) 1
N N5 0.1916(10) 0.8755(6) -0.7063(3) 1
O O6 -0.1194(11) 0.7511(6) -0.7599(4) 1
N N7 -0.2656(8) 0.6434(4) -0.6597(3) 1
N N8 -0.2413(8) 0.6292(4) -0.5808(4) 1
C C9 -0.0246(9) 0.7101(4) -0.4946(3) 1
H H10 0.122(5) 0.867(3) -0.7470(16) 1
C C11 0.3434(8) 0.9539(5) -0.7104(3) 1
C C12 -0.4096(8) 0.5787(4) -0.6907(3) 1
H H13 -0.085(5) 0.652(3) -0.4600(17) 1
H H14 -0.086(6) 0.802(3) -0.4822(17) 1
H H15 0.145(5) 0.685(3) -0.4956(18) 1
C C16 0.4035(8) 1.0082(5) -0.7786(3) 1
C C17 0.4353(9) 0.9791(5) -0.6452(3) 1
C C18 -0.4096(9) 0.5706(5) -0.7671(3) 1
C C19 -0.5470(9) 0.5200(5) -0.6433(3) 1
S S20 0.3001(7) 0.9802(4) -0.8647(3) 1
C C21 0.5545(9) 1.0876(4) -0.7815(3) 1
C C22 0.5842(8) 1.0586(4) -0.6520(3) 1
H H23 0.397(5) 0.941(3) -0.5964(16) 1
H H24 -0.317(5) 0.610(3) -0.7999(16) 1
C C25 -0.5491(9) 0.5039(4) -0.7950(3) 1
C C26 -0.6859(8) 0.4531(4) -0.6742(3) 1
H H27 -0.547(6) 0.527(3) -0.5908(16) 1
O O28 0.0572(13) 0.9968(10) -0.8496(6) 1
O O29 0.3615(16) 1.0695(8) -0.9203(5) 1
O O30 0.4155(18) 0.8489(8) -0.8782(6) 1
H H31 0.592(5) 1.123(3) -0.8285(16) 1
C C32 0.6495(7) 1.1153(4) -0.7187(3) 1
Cl Cl33 0.6947(8) 1.0890(4) -0.5699(3) 1
S S34 -0.5517(8) 0.4963(4) -0.8927(3) 1
C C35 -0.6859(9) 0.4460(5) -0.7493(3) 1
H H36 -0.780(5) 0.412(3) -0.6433(17) 1
C C37 0.8099(9) 1.1977(5) -0.7189(3) 1
O O38 -0.4032(15) 0.5747(9) -0.9265(6) 1
O O39 -0.7857(14) 0.5556(10) -0.9117(6) 1
O O40 -0.4819(19) 0.3631(8) -0.9073(6) 1
H H41 -0.776(6) 0.403(3) -0.7698(16) 1
H H42 0.842(6) 1.231(3) -0.7684(16) 1
H H43 0.948(5) 1.145(3) -0.6991(15) 1
H H44 0.744(6) 1.267(3) -0.6871(16) 1
Ca Ca45 0.4161(9) 1.2368(5) -1.0014(3) 1
O O46 0.802(2) 1.1298(11) -0.9767(7) 1
O O47 0.119(2) 1.2093(11) -1.0786(7) 1
O O48 0.055(2) 1.3425(10) -0.9393(7) 1
H H49 0.9057 1.1542 -1.0113 1
H H50 0.9047 1.0778 -0.9351 1
H H51 0.1037 1.2234 -1.1387 1
H H52 -0.0221 1.3046 -1.0768 1
H H53 0.02747 1.43491 -0.92132 1
H H54 -0.09142 1.30966 -0.93053 1

loop_
_atom_type_symbol
_atom_type_description
_atom_type_scat_dispersion_real
_atom_type_scat_dispersion_imag
_atom_type_scat_source
C C 0.0181 0.0091 'International Tables Vol C Tables 4.2.6.8 and 6.1.1.4'
H H 0.0000 0.0000 'International Tables Vol C Tables 4.2.6.8 and 6.1.1.4'
Ca Ca 0.2262 0.3064 'International Tables Vol C Tables 4.2.6.8 and 6.1.1.4'
Cl Cl 0.3639 0.7018 'International Tables Vol C Tables 4.2.6.8 and 6.1.1.4'
N N 0.0311 0.0180 'International Tables Vol C Tables 4.2.6.8 and 6.1.1.4'
O O 0.0492 0.0322 'International Tables Vol C Tables 4.2.6.8 and 6.1.1.4'
S S 0.1246 0.1234 'International Tables Vol C Tables 4.2.6.8 and 6.1.1.4'

loop_
_geom_angle_atom_site_label_1
_geom_angle_atom_site_label_2
_geom_angle_atom_site_label_3
_geom_angle_site_symmetry_1
_geom_angle_site_symmetry_3
_geom_angle
_geom_angle_publ_flag
N2 C1 C3 . . 129.8(5) ?
N2 C1 C4 . . 126.1(6) ?
C3 C1 C4 . . 104.1(4) ?
C1 N2 N5 . . 117.8(6) ?
C1 C3 O6 . . 126.7(5) ?
C1 C3 N7 . . 105.2(4) ?
O6 C3 N7 . . 128.1(6) ?
C1 C4 N8 . . 113.8(5) ?
C1 C4 C9 . . 124.0(5) ?
N8 C4 C9 . . 122.2(5) ?
N2 N5 H10 . . 121(2) ?
N2 N5 C11 . . 118.0(6) ?
H10 N5 C11 . . 119(2) ?
C3 N7 N8 . . 112.4(5) ?
C3 N7 C12 . . 129.0(5) ?
N8 N7 C12 . . 118.5(4) ?
C4 N8 N7 . . 104.4(5) ?
C4 C9 H13 . . 108(2) ?
C4 C9 H14 . . 107(2) ?
C4 C9 H15 . . 108(2) ?
H13 C9 H14 . . 112(2) ?
H13 C9 H15 . . 109(2) ?
H14 C9 H15 . . 112(3) ?
N5 C11 C16 . . 120.2(5) ?
N5 C11 C17 . . 119.6(5) ?
C16 C11 C17 . . 120.1(5) ?
N7 C12 C18 . . 121.0(5) ?
N7 C12 C19 . . 118.3(5) ?
C18 C12 C19 . . 120.6(5) ?
C11 C16 S20 . . 123.5(5) ?
C11 C16 C21 . . 119.4(5) ?
S20 C16 C21 . . 117.0(4) ?
C11 C17 C22 . . 117.5(5) ?
C11 C17 H23 . . 122(2) ?
C22 C17 H23 . . 120(2) ?
C12 C18 H24 . . 122(2) ?
C12 C18 C25 . . 119.2(5) ?
H24 C18 C25 . . 119(2) ?
C12 C19 C26 . . 118.2(5) ?
C12 C19 H27 . . 120(2) ?
C26 C19 H27 . . 122(2) ?
C16 S20 O28 . . 103.8(5) ?
C16 S20 O29 . . 107.8(5) ?
C16 S20 O30 . . 104.7(5) ?
O28 S20 O29 . . 114.8(6) ?
O28 S20 O30 . . 112.3(7) ?
O29 S20 O30 . . 112.4(6) ?
C16 C21 C32 . . 122.5(5) ?
H31 C21 C32 . . 120(2) ?
C17 C22 C32 . . 124.6(5) ?
C17 C22 Cl33 . . 116.6(5) ?
C32 C22 Cl33 . . 118.8(4) ?
C18 C25 S34 . . 118.9(4) ?
C18 C25 C35 . . 121.0(6) ?
S34 C25 C35 . . 120.1(5) ?
C19 C26 C35 . . 120.9(5) ?
C35 C26 H36 . . 119(2) ?
C21 C32 C22 . . 115.8(5) ?
C21 C32 C37 . . 124.6(5) ?
C22 C32 C37 . . 119.6(5) ?
C25 S34 O38 . . 107.2(6) ?
C25 S34 O39 . . 105.2(5) ?
C25 S34 O40 . . 106.5(5) ?
O38 S34 O39 . . 108.6(6) ?
O38 S34 O40 . . 115.4(6) ?
O39 S34 O40 . . 113.2(7) ?
C25 C35 C26 . . 120.1(5) ?
C25 C35 H41 . . 118(2) ?
C26 C35 H41 . . 121(2) ?
C32 C37 H42 . . 111(2) ?
C32 C37 H43 . . 106(2) ?
C32 C37 H44 . . 108(2) ?
H42 C37 H43 . . 110(2) ?
H42 C37 H44 . . 111(2) ?
H43 C37 H44 . . 111(2) ?

loop_
_geom_bond_atom_site_label_1
_geom_bond_atom_site_label_2
_geom_bond_site_symmetry_2
_geom_bond_distance
_geom_bond_publ_flag
C1 N2 . 1.299(8) ?
C1 C3 . 1.464(8) ?
C1 C4 . 1.443(7) ?
N2 N5 . 1.342(9) ?
C3 O6 . 1.204(9) ?
C3 N7 . 1.380(7) ?
C4 N8 . 1.317(7) ?
C4 C9 . 1.460(8) ?
N5 H10 . 0.89(3) ?
N5 C11 . 1.385(9) ?
N7 N8 . 1.436(9) ?
N7 C12 . 1.405(7) ?
C9 H13 . 0.97(3) ?
C9 H14 . 1.01(3) ?
C9 H15 . 0.99(3) ?
C11 C16 . 1.392(8) ?
C11 C17 . 1.406(8) ?
C12 C18 . 1.391(8) ?
C12 C19 . 1.381(7) ?
C16 S20 . 1.786(8) ?
C16 C21 . 1.391(8) ?
C17 C22 . 1.380(8) ?
C17 H23 . 0.98(3) ?
C18 H24 . 0.93(3) ?
C18 C25 . 1.373(8) ?
C19 C26 . 1.397(8) ?
C19 H27 . 0.96(3) ?
S20 O28 . 1.438(9) ?
S20 O29 . 1.440(10) ?
S20 O30 . 1.452(9) ?
C21 H31 . 0.94(3) ?
C21 C32 . 1.387(8) ?
C22 C32 . 1.392(8) ?
C22 Cl33 . 1.749(8) ?
C25 S34 . 1.777(8) ?
C25 C35 . 1.358(8) ?
C26 C35 . 1.367(8) ?
C26 H36 . 0.94(3) ?
C32 C37 . 1.465(7) ?
S34 O38 . 1.450(10) ?
S34 O39 . 1.447(9) ?
S34 O40 . 1.437(9) ?
C35 H41 . 0.91(3) ?
C37 H42 . 0.96(3) ?
C37 H43 . 0.96(3) ?
C37 H44 . 0.97(3) ?

loop_
_cod_related_entry_id
_cod_related_entry_database
_cod_related_entry_code
1 ChemSpider 30654540
